data_2241759
loop_
_publ_author_name
'Dridi, Wassim'
'Zid, Mohamed Faouzi'

_publ_section_title
;
 Synthesis, crystal structure and charge-distribution validation of
 \b-Na~4~Cu(MoO~4~)~3~ adopting the alluadite structure-type
;
_journal_coeditor_code PJ2032
_journal_issue 8
_journal_name_full 'Acta Crystallographica Section E'
_journal_page_first 1103
_journal_page_last 1107
_journal_paper_doi 10.1107/S2056989016010367
_journal_volume 72
_journal_year 2016
_chemical_formula_iupac 'Na4 Cu (Mo O4)3'
_chemical_formula_moiety 'Cu Mo3 Na O12, 3(Na)'
_chemical_formula_structural Na~4~Cu(MoO~4~)~3~
_chemical_formula_sum 'Cu Mo3 Na4 O12'
_chemical_formula_weight 635.32
_chemical_name_systematic
;
Tetrasodium copper(II) tris[molybdate(VI)]
;
_space_group_crystal_system monoclinic
_space_group_IT_number 15
_space_group_name_Hall '-C 2yc'
_space_group_name_H-M_alt 'C 1 2/c 1'
_symmetry_space_group_name_Hall '-C 2yc'
_symmetry_space_group_name_H-M 'C 1 2/c 1'
_audit_creation_method SHELXL-2014/7
_cell_angle_alpha 90
_cell_angle_beta 111.95(2)
_cell_angle_gamma 90
_cell_formula_units_Z 4
_cell_length_a 12.5318(9)
_cell_length_b 13.8181(9)
_cell_length_c 7.1159(7)
_cell_measurement_reflns_used 25
_cell_measurement_temperature 298(2)
_cell_measurement_theta_max 15
_cell_measurement_theta_min 10
_cell_volume 1142.9(2)
_computing_cell_refinement
;
CAD-4 EXPRESS (Duisenberg, 1992)
;
_computing_data_collection
;
CAD-4 EXPRESS (Duisenberg, 1992)
;
_computing_data_reduction
;
XCAD4 (Harms & Wocadlo, 1995)
;
_computing_molecular_graphics
;
DIAMOND (Brandenburg & Putz, 2001)
;
_computing_publication_material
;
WinGX (Farrugia, 2012) and publCIF (Westrip, 2010)
;
_computing_structure_refinement
;
SHELXL2014 (Sheldrick, 2015)
;
_computing_structure_solution
;
SHELXS97 (Sheldrick, 2008)
;
_diffrn_ambient_temperature 298(2)
_diffrn_measured_fraction_theta_full 1.000
_diffrn_measured_fraction_theta_max 1.000
_diffrn_measurement_device_type 'Enraf--Nonius CAD-4'
_diffrn_measurement_method \w/2\q
_diffrn_radiation_type MoK\a
_diffrn_radiation_wavelength 0.71073
_diffrn_reflns_av_R_equivalents 0.0301
_diffrn_reflns_limit_h_max 15
_diffrn_reflns_limit_h_min -15
_diffrn_reflns_limit_k_max 17
_diffrn_reflns_limit_k_min -1
_diffrn_reflns_limit_l_max 9
_diffrn_reflns_limit_l_min -9
_diffrn_reflns_number 2678
_diffrn_reflns_theta_full 25.242
_diffrn_reflns_theta_max 26.947
_diffrn_reflns_theta_min 2.290
_exptl_absorpt_coefficient_mu 5.262
_exptl_absorpt_correction_T_max 0.3869
_exptl_absorpt_correction_T_min 0.2240
_exptl_absorpt_correction_type psi-scan
_exptl_absorpt_process_details
;
(North <i>et al.</i>, 1968)
;
_exptl_crystal_colour green
_exptl_crystal_density_diffrn 3.692
_exptl_crystal_description prism
_exptl_crystal_F_000 1180
_exptl_crystal_size_max 0.28
_exptl_crystal_size_mid 0.22
_exptl_crystal_size_min 0.18
_refine_diff_density_max 0.798
_refine_diff_density_min -0.723
_refine_ls_extinction_coef 0.00081(11)
_refine_ls_extinction_expression Fc^*^=kFc[1+0.001xFc^2^\l^3^/sin(2\q)]^-1/4^
_refine_ls_extinction_method
;
SHELXL2014 (Sheldrick, 2015)
;
_refine_ls_goodness_of_fit_ref 1.174
_refine_ls_matrix_type full
_refine_ls_number_parameters 104
_refine_ls_number_reflns 1238
_refine_ls_number_restraints 0
_refine_ls_restrained_S_all 1.174
_refine_ls_R_factor_all 0.0242
_refine_ls_R_factor_gt 0.0229
_refine_ls_shift/su_max 0.001
_refine_ls_shift/su_mean 0.000
_refine_ls_structure_factor_coef Fsqd
_refine_ls_weighting_details 'w=1/[\s^2^(Fo^2^)+(0.0173P)^2^+5.2182P] where P=(Fo^2^+2Fc^2^)/3'
_refine_ls_weighting_scheme calc
_refine_ls_wR_factor_gt 0.0573
_refine_ls_wR_factor_ref 0.0579
_reflns_number_gt 1208
_reflns_number_total 1238
_reflns_threshold_expression 'I > 2\s(I)'
_cod_data_source_file pj2032sup1.cif
_cod_data_source_block I
_cod_database_code 2241759
_shelx_space_group_comment
;
The symmetry employed for this shelxl refinement is uniquely defined
by the following loop, which should always be used as a source of
symmetry information in preference to the above space-group names.
They are only intended as comments.
;

loop_
_space_group_symop_operation_xyz
'x, y, z'
'-x, y, -z+1/2'
'x+1/2, y+1/2, z'
'-x+1/2, y+1/2, -z+1/2'
'-x, -y, -z'
'x, -y, z-1/2'
'-x+1/2, -y+1/2, -z'
'x+1/2, -y+1/2, z-1/2'

loop_
_atom_site_type_symbol
_atom_site_label
_atom_site_fract_x
_atom_site_fract_y
_atom_site_fract_z
_atom_site_U_iso_or_equiv
_atom_site_adp_type
_atom_site_calc_flag
_atom_site_occupancy
Mo Mo1 0.72812(2) 0.10879(2) 0.11920(4) 0.01991(12) Uani d 1
Mo Mo2 0.48085(7) 0.28610(4) 0.2400(3) 0.0133(3) Uani d 0.5
Cu Cu1 0.70643(5) 0.16100(5) 0.61691(9) 0.01741(16) Uani d 0.5
Na Na1 0.70643(5) 0.16100(5) 0.61691(9) 0.01741(16) Uani d 0.5
Na Na2 0.5000 0.0169(3) 0.2500 0.0482(8) Uani d 1
Na Na3 0.0000 0.0000 0.0000 0.0299(5) Uani d 1
Na Na4 0.5000 0.26934(16) 0.7500 0.0219(4) Uani d 1
O O1 0.8745(2) 0.0849(2) 0.1859(4) 0.0292(6) Uani d 1
O O2 0.6715(2) 0.1702(2) 0.8852(4) 0.0337(6) Uani d 1
O O3 0.5390(2) 0.2147(2) 0.4714(4) 0.0247(6) Uani d 1
O O4 0.3657(5) 0.3629(6) 0.2376(11) 0.0239(10) Uani d 0.5
O O41 0.4153(5) 0.3707(6) 0.2551(11) 0.0239(10) Uani d 0.5
O O5 0.6504(3) -0.0001(2) 0.0904(5) 0.0346(7) Uani d 1
O O6 0.7095(3) 0.1754(2) 0.3178(5) 0.0373(7) Uani d 1

loop_
_atom_site_aniso_label
_atom_site_aniso_U_11
_atom_site_aniso_U_22
_atom_site_aniso_U_33
_atom_site_aniso_U_12
_atom_site_aniso_U_13
_atom_site_aniso_U_23
Mo1 0.01593(17) 0.02069(18) 0.01973(18) 0.00034(10) 0.00275(11) -0.00104(11)
Mo2 0.0147(8) 0.0162(2) 0.0079(4) 0.0004(2) 0.0032(6) 0.0000(3)
Cu1 0.0227(3) 0.0219(3) 0.0093(3) -0.0007(3) 0.0079(2) 0.0006(2)
Na1 0.0227(3) 0.0219(3) 0.0093(3) -0.0007(3) 0.0079(2) 0.0006(2)
Na2 0.0217(11) 0.098(3) 0.0203(11) 0.000 0.0031(9) 0.000
Na3 0.0397(12) 0.0224(10) 0.0179(9) -0.0013(10) -0.0004(9) -0.0006(9)
Na4 0.0225(9) 0.0270(11) 0.0189(9) 0.000 0.0110(7) 0.000
O1 0.0187(12) 0.0341(15) 0.0307(14) 0.0037(11) 0.0044(10) 0.0072(12)
O2 0.0268(14) 0.0330(16) 0.0327(15) 0.0083(12) 0.0011(12) 0.0017(13)
O3 0.0275(13) 0.0335(15) 0.0160(12) -0.0003(12) 0.0113(10) 0.0011(11)
O4 0.017(3) 0.0250(18) 0.0238(18) 0.005(3) 0.001(3) -0.0039(16)
O41 0.017(3) 0.0250(18) 0.0238(18) 0.005(3) 0.001(3) -0.0039(16)
O5 0.0357(15) 0.0279(14) 0.0410(17) -0.0059(13) 0.0152(13) 0.0005(13)
O6 0.0305(14) 0.0398(17) 0.0385(17) 0.0010(14) 0.0095(13) -0.0084(14)

loop_
_atom_type_symbol
_atom_type_description
_atom_type_scat_dispersion_real
_atom_type_scat_dispersion_imag
_atom_type_scat_source
O O 0.0106 0.0060 'International Tables Vol C Tables 4.2.6.8 and 6.1.1.4'
Na Na 0.0362 0.0249 'International Tables Vol C Tables 4.2.6.8 and 6.1.1.4'
Cu Cu 0.3201 1.2651 'International Tables Vol C Tables 4.2.6.8 and 6.1.1.4'
Mo Mo -1.6832 0.6857 'International Tables Vol C Tables 4.2.6.8 and 6.1.1.4'

loop_
_geom_angle_atom_site_label_1
_geom_angle_atom_site_label_2
_geom_angle_atom_site_label_3
_geom_angle_site_symmetry_1
_geom_angle_site_symmetry_3
_geom_angle
O1 Mo1 O5 . . 110.42(15)
O1 Mo1 O2 . 1_554 111.01(14)
O5 Mo1 O2 . 1_554 106.95(15)
O1 Mo1 O6 . . 108.63(14)
O5 Mo1 O6 . . 107.69(15)
O2 Mo1 O6 1_554 . 112.08(15)
O3 Mo2 O4 2_655 . 118.4(2)
O3 Mo2 O3 2_655 . 110.75(17)
O4 Mo2 O3 . . 112.3(3)
O3 Mo2 O4 2_655 2_655 100.3(2)
O4 Mo2 O4 . 2_655 113.9(4)
O3 Mo2 O4 . 2_655 99.0(2)
O4 Cu1 O3 8_556 . 168.8(2)
O4 Cu1 O2 8_556 . 98.1(2)
O3 Cu1 O2 . . 85.28(10)
O4 Cu1 O6 8_556 . 93.4(2)
O3 Cu1 O6 . . 82.16(11)
O2 Cu1 O6 . . 166.61(12)
O4 Cu1 O5 8_556 6_556 96.1(2)
O3 Cu1 O5 . 6_556 94.73(11)
O2 Cu1 O5 . 6_556 88.43(12)
O6 Cu1 O5 . 6_556 97.18(12)
O6 Cu1 O2 7_656 . 89.55(14)
O6 Cu1 O4 7_656 8_556 76.78(15)
O6 Cu1 O5 7_656 6_556 172.13(15)
O6 Cu1 O6 7_656 . 86.42(14)
O6 Cu1 O3 7_656 . 92.66(12)

loop_
_geom_bond_atom_site_label_1
_geom_bond_atom_site_label_2
_geom_bond_site_symmetry_2
_geom_bond_distance
_geom_bond_publ_flag
Mo1 O1 . 1.746(3) y
Mo1 O5 . 1.762(3) y
Mo1 O2 1_554 1.764(3) y
Mo1 O6 . 1.774(3) y
Mo2 Mo2 2_655 0.447(2) y
Mo2 O41 . 1.456(7) y
Mo2 O3 2_655 1.738(3) y
Mo2 O41 2_655 1.740(7) y
Mo2 O4 . 1.787(7) y
Mo2 O3 . 1.822(3) y
Mo2 O4 2_655 2.150(6) y
Cu1 O4 8_556 1.884(6) y
Cu1 O3 . 2.098(3) y
Cu1 O2 . 2.116(3) y
Cu1 O6 . 2.152(3) y
Cu1 O5 6_556 2.317(3) y
Cu1 O6 7_656 2.464(4) y
Cu1 O41 8_556 2.467(4) y
Na2 O5 5_655 2.462(3) y
Na2 O5 6_556 2.462(3) y
Na2 O5 . 2.549(3) y
Na2 O5 2_655 2.549(3) y
Na3 O41 8_455 2.443(7) y
Na3 O41 4_545 2.443(7) y
Na3 O1 6_455 2.493(3) y
Na3 O1 2_655 2.493(3) y
Na3 O1 5_655 2.675(3) y
Na3 O1 1_455 2.675(3) y
Na3 O4 8_455 2.749(7) y
Na3 O4 4_545 2.749(7) y
Na3 O41 7 3.008(7) y
Na3 O41 3_445 3.008(7) y
Na4 O3 . 2.337(2) y
Na4 O3 2_656 2.337(2) y
Na4 O2 . 2.424(3) y
Na4 O2 2_656 2.424(3) y
Na4 O1 7_656 2.490(4) y
Na4 O1 8_456 2.490(4) y

_cod_database_fobs_code 2241759
